data_2022961
loop_
_publ_author_name
'Bouhidel, Zakaria'
'Sahli, Kaouther'
'Cherouana, Aouatef'

_publ_section_title
;
 Crystal structure and Hirshfeld surface analysis of a new benzimidazole
 compound,
 3-{1-[(2-hy-droxyphen-yl)meth-yl]-1<i>H</i>-1,3-benzo-diazol-2-yl}phenol.
;
_journal_coeditor_code ZN2033
_journal_issue 'Pt 1'
_journal_name_full 'Acta crystallographica. Section E, Crystallographic communications'
_journal_page_first 18
_journal_page_last 21
_journal_paper_doi 10.1107/S2056989023010368
_journal_volume 80
_journal_year 2024
_chemical_compound_source 'see text'
_chemical_formula_iupac 'C20 H16 N2 O2'
_chemical_formula_moiety 'C20 H16 N2 O2'
_chemical_formula_sum 'C20 H16 N2 O2'
_chemical_formula_weight 316.35
_chemical_name_systematic
;
3-{1-[(2-Hydroxyphenyl)methyl]-1<i>H</i>-1,3-benzodiazol-2-yl}phenol
;
_space_group_IT_number 14
_space_group_name_Hall '-P 2yn'
_space_group_name_H-M_alt 'P 1 21/n 1'
_symmetry_cell_setting monoclinic
_symmetry_space_group_name_Hall '-P 2yn'
_symmetry_space_group_name_H-M 'P 1 21/n 1'
_atom_sites_solution_hydrogens geom
_cell_angle_alpha 90
_cell_angle_beta 99.0670(10)
_cell_angle_gamma 90
_cell_formula_units_Z 4
_cell_length_a 10.6474(3)
_cell_length_b 13.2429(3)
_cell_length_c 11.4176(3)
_cell_measurement_reflns_used 33506
_cell_measurement_temperature 100(2)
_cell_measurement_theta_max 30.121
_cell_measurement_theta_min 2.372
_cell_volume 1589.79(7)
_computing_cell_refinement
;
COLLECT (Nonius, 1999)
;
_computing_data_collection
;
COLLECT (Nonius, 1999)
;
_computing_data_reduction
;
COLLECT (Nonius, 1999)
;
_computing_molecular_graphics
;
Olex2 (Dolomanov et al., 2009)
;
_computing_publication_material
;
Olex2 (Dolomanov et al., 2009)
;
_computing_structure_refinement
;
ShelXL (Sheldrick, 2015b)
;
_computing_structure_solution
;
<i>SHELXT</i> (Sheldrick, 2015a)
;
_diffrn_ambient_temperature 100(2)
_diffrn_measured_fraction_theta_full 0.992
_diffrn_measured_fraction_theta_max 0.993
_diffrn_measurement_device_type 'Nonius KappaCCD'
_diffrn_measurement_method '\w scans'
_diffrn_radiation_monochromator graphite
_diffrn_radiation_source 'fine-focus sealed tube'
_diffrn_radiation_type MoK\a
_diffrn_radiation_wavelength 0.71073
_diffrn_reflns_av_R_equivalents 0.0563
_diffrn_reflns_av_unetI/netI 0.0439
_diffrn_reflns_limit_h_max 14
_diffrn_reflns_limit_h_min -15
_diffrn_reflns_limit_k_max 18
_diffrn_reflns_limit_k_min -17
_diffrn_reflns_limit_l_max 16
_diffrn_reflns_limit_l_min -15
_diffrn_reflns_number 33506
_diffrn_reflns_theta_full 25.242
_diffrn_reflns_theta_max 30.121
_diffrn_reflns_theta_min 2.372
_exptl_absorpt_coefficient_mu 0.087
_exptl_absorpt_correction_type none
_exptl_crystal_colour colourless
_exptl_crystal_density_diffrn 1.322
_exptl_crystal_density_method 'Not Measured'
_exptl_crystal_description prism
_exptl_crystal_F_000 664
_exptl_crystal_size_max 0.1
_exptl_crystal_size_mid 0.1
_exptl_crystal_size_min 0.08
_refine_diff_density_max 0.496
_refine_diff_density_min -0.304
_refine_ls_extinction_method none
_refine_ls_goodness_of_fit_ref 1.059
_refine_ls_hydrogen_treatment constr
_refine_ls_matrix_type full
_refine_ls_number_parameters 217
_refine_ls_number_reflns 4643
_refine_ls_number_restraints 0
_refine_ls_restrained_S_all 1.059
_refine_ls_R_factor_all 0.1017
_refine_ls_R_factor_gt 0.0590
_refine_ls_shift/su_max 0.000
_refine_ls_shift/su_mean 0.000
_refine_ls_structure_factor_coef Fsqd
_refine_ls_weighting_details 'W=1/[\S^2^(FO^2^)+(0.1027P)^2^+0.1399P] WHERE P=(FO^2^+2FC^2^)/3'
_refine_ls_weighting_scheme calc
_refine_ls_wR_factor_gt 0.1624
_refine_ls_wR_factor_ref 0.1897
_reflns_number_gt 2866
_reflns_number_total 4650
_reflns_threshold_expression 'I > 2\s(I)'
_cod_data_source_file zn2033sup1.cif
_cod_data_source_block I
_cod_depositor_comments 'Adding full bibliography for 2022961.cif.'
_cod_original_sg_symbol_H-M 'P 21/n'
_cod_database_code 2022961

loop_
_symmetry_equiv_pos_site_id
_symmetry_equiv_pos_as_xyz
1 x,y,z
2 1/2-x,1/2+y,1/2-z
3 -x,-y,-z
4 1/2+x,1/2-y,1/2+z

loop_
_atom_site_aniso_label
_atom_site_aniso_U_11
_atom_site_aniso_U_22
_atom_site_aniso_U_33
_atom_site_aniso_U_12
_atom_site_aniso_U_13
_atom_site_aniso_U_23
O1 0.0589(9) 0.0611(9) 0.0872(12) 0.0017(7) 0.0269(8) 0.0158(8)
O2 0.0457(7) 0.0684(8) 0.0323(6) -0.0122(6) 0.0096(5) 0.0031(5)
N1 0.0386(8) 0.0533(8) 0.0348(7) 0.0000(6) 0.0125(6) -0.0014(6)
N2 0.0342(7) 0.0432(7) 0.0342(7) -0.0025(6) 0.0118(6) -0.0014(5)
C1 0.0426(9) 0.0459(9) 0.0300(8) 0.0020(7) 0.0080(7) -0.0044(6)
C2 0.0446(10) 0.0482(9) 0.0383(9) 0.0035(8) 0.0092(8) -0.0003(7)
C3 0.0536(11) 0.0493(10) 0.0407(10) -0.0016(8) 0.0157(8) -0.0028(7)
C4 0.0579(12) 0.0499(10) 0.0395(10) 0.0095(9) 0.0034(8) 0.0003(8)
C5 0.0495(11) 0.0612(11) 0.0446(10) 0.0083(9) 0.0012(8) -0.0028(9)
C6 0.0458(10) 0.0550(10) 0.0418(10) 0.0037(8) 0.0072(8) -0.0037(8)
C7 0.0346(8) 0.0475(9) 0.0312(8) -0.0019(7) 0.0068(6) -0.0039(6)
C8 0.0349(8) 0.0438(8) 0.0370(9) -0.0085(7) 0.0058(7) -0.0033(7)
C9 0.0365(9) 0.0489(9) 0.0371(9) -0.0074(7) 0.0089(7) -0.0024(7)
C10 0.0487(11) 0.0623(11) 0.0426(10) -0.0139(9) 0.0146(8) 0.0028(8)
C11 0.0643(13) 0.0582(12) 0.0519(12) -0.0225(10) 0.0063(10) 0.0102(9)
C12 0.0674(14) 0.0410(9) 0.0600(12) -0.0101(9) -0.0006(10) 0.0029(9)
C13 0.0506(11) 0.0445(9) 0.0505(11) -0.0031(8) 0.0081(9) -0.0044(8)
C14 0.0360(9) 0.0501(9) 0.0325(8) -0.0039(7) 0.0117(7) -0.0054(7)
C15 0.0343(8) 0.0411(8) 0.0317(8) 0.0004(6) 0.0085(6) -0.0022(6)
C16 0.0484(11) 0.0690(12) 0.0331(9) -0.0117(9) 0.0076(8) 0.0055(8)
C17 0.0517(12) 0.0776(14) 0.0362(10) -0.0147(10) -0.0051(8) 0.0049(9)
C18 0.0373(10) 0.0784(13) 0.0500(11) -0.0128(9) -0.0007(8) 0.0048(10)
C19 0.0382(10) 0.0718(12) 0.0432(10) -0.0084(9) 0.0120(8) 0.0076(9)
C20 0.0370(9) 0.0427(8) 0.0304(8) 0.0018(7) 0.0077(7) -0.0008(6)

loop_
_atom_site_type_symbol
_atom_site_label
_atom_site_fract_x
_atom_site_fract_y
_atom_site_fract_z
_atom_site_U_iso_or_equiv
_atom_site_thermal_displace_type
_atom_site_calc_flag
_atom_site_refinement_flags
_atom_site_occupancy
_atom_site_disorder_assembly
_atom_site_disorder_group
O O1 0.71485(14) 0.50588(12) 0.85134(15) 0.0674(6) Uani d . 1.000 . .
O O2 0.86823(12) 0.19463(10) 0.75574(10) 0.0484(4) Uani d . 1.000 . .
N N1 0.50090(14) 0.18753(11) 1.12414(12) 0.0415(4) Uani d . 1.000 . .
N N2 0.64015(13) 0.13212(10) 1.01162(12) 0.0365(4) Uani d . 1.000 . .
C C1 0.54208(16) 0.30396(13) 0.96699(14) 0.0393(5) Uani d . 1.000 . .
C C2 0.64184(18) 0.36170(13) 0.93853(15) 0.0434(5) Uani d . 1.000 . .
C C3 0.61480(19) 0.45154(14) 0.87656(16) 0.0470(6) Uani d . 1.000 . .
C C4 0.49058(19) 0.48277(14) 0.84368(16) 0.0496(6) Uani d . 1.000 . .
C C5 0.3922(2) 0.42579(16) 0.87286(17) 0.0524(6) Uani d . 1.000 . .
C C6 0.41675(19) 0.33701(15) 0.93432(16) 0.0475(6) Uani d . 1.000 . .
C C7 0.56219(15) 0.20898(13) 1.03474(14) 0.0376(5) Uani d . 1.000 . .
C C8 0.62905(16) 0.05631(12) 1.09273(15) 0.0386(5) Uani d . 1.000 . .
C C9 0.54146(16) 0.09200(13) 1.16216(15) 0.0405(5) Uani d . 1.000 . .
C C10 0.50993(19) 0.03349(15) 1.25517(17) 0.0504(6) Uani d . 1.000 . .
C C11 0.5675(2) -0.05921(16) 1.27507(19) 0.0584(7) Uani d . 1.000 . .
C C12 0.6536(2) -0.09453(14) 1.20405(19) 0.0573(7) Uani d . 1.000 . .
C C13 0.68637(19) -0.03791(14) 1.11183(17) 0.0485(6) Uani d . 1.000 . .
C C14 0.71836(15) 0.12707(14) 0.91676(14) 0.0389(5) Uani d . 1.000 . .
C C15 0.85421(16) 0.16113(12) 0.95674(14) 0.0353(5) Uani d . 1.000 . .
C C16 0.91028(19) 0.16091(16) 1.07445(16) 0.0500(6) Uani d . 1.000 . .
C C17 1.0337(2) 0.19263(17) 1.10898(18) 0.0565(7) Uani d . 1.000 . .
C C18 1.10283(19) 0.22691(18) 1.02536(18) 0.0561(7) Uani d . 1.000 . .
C C19 1.04917(17) 0.22814(16) 0.90709(17) 0.0505(6) Uani d . 1.000 . .
C C20 0.92539(16) 0.19490(12) 0.87220(14) 0.0364(5) Uani d . 1.000 . .
H H1 0.69016 0.56161 0.82622 0.1010 Uiso c RU 1.000 . .
H H2 0.90990 0.22934 0.71643 0.0730 Uiso c RU 1.000 . .
H H2A 0.72555 0.34062 0.96058 0.0520 Uiso c RU 1.000 . .
H H4 0.47340 0.54263 0.80161 0.0590 Uiso c RU 1.000 . .
H H5 0.30871 0.44742 0.85090 0.0630 Uiso c RU 1.000 . .
H H6 0.34993 0.29882 0.95425 0.0570 Uiso c RU 1.000 . .
H H10 0.45194 0.05650 1.30205 0.0600 Uiso c RU 1.000 . .
H H11 0.54868 -0.09918 1.33701 0.0700 Uiso c RU 1.000 . .
H H12 0.68991 -0.15799 1.21930 0.0690 Uiso c RU 1.000 . .
H H13 0.74390 -0.06162 1.06486 0.0580 Uiso c RU 1.000 . .
H H14A 0.68017 0.16920 0.85120 0.0470 Uiso c RU 1.000 . .
H H14B 0.71891 0.05813 0.88814 0.0470 Uiso c RU 1.000 . .
H H16 0.86349 0.13880 1.13176 0.0600 Uiso c RU 1.000 . .
H H17 1.06999 0.19081 1.18856 0.0680 Uiso c RU 1.000 . .
H H18 1.18584 0.24933 1.04831 0.0670 Uiso c RU 1.000 . .
H H19 1.09626 0.25138 0.85055 0.0610 Uiso c RU 1.000 . .

loop_
_atom_type_symbol
_atom_type_description
_atom_type_scat_dispersion_real
_atom_type_scat_dispersion_imag
_atom_type_scat_source
O O 0.0106 0.0060 'International Tables Vol C Tables 4.2.6.8 and 6.1.1.4'
N N 0.0061 0.0033 'International Tables Vol C Tables 4.2.6.8 and 6.1.1.4'
H H 0.0000 0.0000 'International Tables Vol C Tables 4.2.6.8 and 6.1.1.4'
C C 0.0033 0.0016 'International Tables Vol C Tables 4.2.6.8 and 6.1.1.4'

loop_
_geom_angle_atom_site_label_1
_geom_angle_atom_site_label_2
_geom_angle_atom_site_label_3
_geom_angle_site_symmetry_1
_geom_angle_site_symmetry_2
_geom_angle_site_symmetry_3
_geom_angle
_geom_angle_publ_flag
C7 N1 C9 . . . 105.67(14) yes
C3 O1 H1 . . . 109.00 no
C7 N2 C14 . . . 127.55(14) yes
C8 N2 C14 . . . 125.38(14) yes
C7 N2 C8 . . . 107.03(13) yes
C20 O2 H2 . . . 109.00 no
C6 C1 C7 . . . 117.43(16) no
C2 C1 C6 . . . 119.90(16) no
C2 C1 C7 . . . 122.65(15) no
C1 C2 C3 . . . 119.05(17) no
C2 C3 C4 . . . 120.49(18) no
O1 C3 C2 . . . 117.14(18) yes
O1 C3 C4 . . . 122.37(17) yes
C3 C4 C5 . . . 120.27(18) no
C4 C5 C6 . . . 120.21(19) no
C1 C6 C5 . . . 120.08(18) no
N1 C7 C1 . . . 122.56(15) yes
N1 C7 N2 . . . 112.15(15) yes
N2 C7 C1 . . . 125.24(14) yes
N2 C8 C13 . . . 132.39(16) yes
C9 C8 C13 . . . 121.99(16) no
N2 C8 C9 . . . 105.62(14) yes
C8 C9 C10 . . . 120.33(16) no
N1 C9 C8 . . . 109.52(15) yes
N1 C9 C10 . . . 130.13(16) yes
C9 C10 C11 . . . 117.80(18) no
C10 C11 C12 . . . 121.29(19) no
C11 C12 C13 . . . 121.90(18) no
C8 C13 C12 . . . 116.69(18) no
N2 C14 C15 . . . 112.94(13) yes
C16 C15 C20 . . . 118.44(16) no
C14 C15 C16 . . . 122.54(15) no
C14 C15 C20 . . . 119.02(14) no
C15 C16 C17 . . . 121.63(18) no
C16 C17 C18 . . . 119.63(19) no
C17 C18 C19 . . . 119.99(19) no
C18 C19 C20 . . . 120.34(18) no
C15 C20 C19 . . . 119.96(15) no
O2 C20 C15 . . . 117.67(15) yes
O2 C20 C19 . . . 122.37(15) yes
C1 C2 H2A . . . 120.00 no
C3 C2 H2A . . . 120.00 no
C3 C4 H4 . . . 120.00 no
C5 C4 H4 . . . 120.00 no
C4 C5 H5 . . . 120.00 no
C6 C5 H5 . . . 120.00 no
C1 C6 H6 . . . 120.00 no
C5 C6 H6 . . . 120.00 no
C9 C10 H10 . . . 121.00 no
C11 C10 H10 . . . 121.00 no
C10 C11 H11 . . . 119.00 no
C12 C11 H11 . . . 119.00 no
C11 C12 H12 . . . 119.00 no
C13 C12 H12 . . . 119.00 no
C8 C13 H13 . . . 122.00 no
C12 C13 H13 . . . 122.00 no
N2 C14 H14A . . . 109.00 no
N2 C14 H14B . . . 109.00 no
C15 C14 H14A . . . 109.00 no
C15 C14 H14B . . . 109.00 no
H14A C14 H14B . . . 108.00 no
C15 C16 H16 . . . 119.00 no
C17 C16 H16 . . . 119.00 no
C16 C17 H17 . . . 120.00 no
C18 C17 H17 . . . 120.00 no
C17 C18 H18 . . . 120.00 no
C19 C18 H18 . . . 120.00 no
C18 C19 H19 . . . 120.00 no
C20 C19 H19 . . . 120.00 no

loop_
_geom_bond_atom_site_label_1
_geom_bond_atom_site_label_2
_geom_bond_site_symmetry_1
_geom_bond_site_symmetry_2
_geom_bond_distance
_geom_bond_publ_flag
O1 C3 . . 1.354(3) yes
O2 C20 . . 1.372(2) yes
N1 C7 . . 1.326(2) yes
N1 C9 . . 1.384(2) yes
O1 H1 . . 0.8200 no
N2 C7 . . 1.365(2) yes
N2 C14 . . 1.468(2) yes
O2 H2 . . 0.8200 no
N2 C8 . . 1.384(2) yes
C1 C6 . . 1.398(3) no
C1 C2 . . 1.388(3) no
C1 C7 . . 1.475(2) no
C2 C3 . . 1.391(3) no
C3 C4 . . 1.380(3) no
C4 C5 . . 1.374(3) no
C5 C6 . . 1.373(3) no
C8 C13 . . 1.391(2) no
C8 C9 . . 1.398(2) no
C9 C10 . . 1.398(3) no
C10 C11 . . 1.375(3) no
C11 C12 . . 1.397(3) no
C12 C13 . . 1.382(3) no
C14 C15 . . 1.515(2) no
C15 C20 . . 1.392(2) no
C15 C16 . . 1.382(2) no
C16 C17 . . 1.377(3) no
C17 C18 . . 1.372(3) no
C18 C19 . . 1.381(3) no
C19 C20 . . 1.387(3) no
C2 H2A . . 0.9300 no
C4 H4 . . 0.9300 no
C5 H5 . . 0.9300 no
C6 H6 . . 0.9300 no
C10 H10 . . 0.9300 no
C11 H11 . . 0.9300 no
C12 H12 . . 0.9300 no
C13 H13 . . 0.9300 no
C14 H14A . . 0.9700 no
C14 H14B . . 0.9700 no
C16 H16 . . 0.9300 no
C17 H17 . . 0.9300 no
C18 H18 . . 0.9300 no
C19 H19 . . 0.9300 no

loop_
_geom_hbond_atom_site_label_D
_geom_hbond_atom_site_label_H
_geom_hbond_atom_site_label_A
_geom_hbond_site_symmetry_A
_geom_hbond_distance_DH
_geom_hbond_distance_HA
_geom_hbond_distance_DA
_geom_hbond_angle_DHA
_geom_hbond_publ_flag
O1 H1 O2 2_656 0.82 2.04 2.861(2) 173 yes
O2 H2 N1 4_554 0.82 1.89 2.7124(19) 178 yes
C16 H16 N2 . 0.93 2.55 2.878(2) 101 yes

loop_
_geom_torsion_atom_site_label_1
_geom_torsion_atom_site_label_2
_geom_torsion_atom_site_label_3
_geom_torsion_atom_site_label_4
_geom_torsion_site_symmetry_1
_geom_torsion_site_symmetry_2
_geom_torsion_site_symmetry_3
_geom_torsion_site_symmetry_4
_geom_torsion
_geom_torsion_publ_flag
C9 N1 C7 N2 . . . . 0.45(19) no
C9 N1 C7 C1 . . . . 178.12(15) no
C7 N1 C9 C8 . . . . -0.12(19) no
C7 N1 C9 C10 . . . . 178.39(19) no
C8 N2 C7 N1 . . . . -0.62(19) no
C8 N2 C7 C1 . . . . -178.22(15) no
C14 N2 C7 N1 . . . . 177.32(15) no
C14 N2 C7 C1 . . . . -0.3(3) no
C7 N2 C8 C9 . . . . 0.51(18) no
C7 N2 C8 C13 . . . . -179.25(19) no
C14 N2 C8 C9 . . . . -177.49(15) no
C14 N2 C8 C13 . . . . 2.8(3) no
C7 N2 C14 C15 . . . . 94.94(19) no
C8 N2 C14 C15 . . . . -87.5(2) no
C6 C1 C2 C3 . . . . -0.6(3) no
C7 C1 C2 C3 . . . . -178.60(16) no
C2 C1 C6 C5 . . . . 0.8(3) no
C7 C1 C6 C5 . . . . 178.91(17) no
C2 C1 C7 N1 . . . . 134.27(18) no
C2 C1 C7 N2 . . . . -48.4(2) no
C6 C1 C7 N1 . . . . -43.8(2) no
C6 C1 C7 N2 . . . . 133.60(18) no
C1 C2 C3 O1 . . . . 179.55(16) no
C1 C2 C3 C4 . . . . -0.1(3) no
O1 C3 C4 C5 . . . . -179.00(18) no
C2 C3 C4 C5 . . . . 0.6(3) no
C3 C4 C5 C6 . . . . -0.4(3) no
C4 C5 C6 C1 . . . . -0.3(3) no
N2 C8 C9 N1 . . . . -0.25(19) no
N2 C8 C9 C10 . . . . -178.92(16) no
C13 C8 C9 N1 . . . . 179.53(16) no
C13 C8 C9 C10 . . . . 0.9(3) no
N2 C8 C13 C12 . . . . 179.02(18) no
C9 C8 C13 C12 . . . . -0.7(3) no
N1 C9 C10 C11 . . . . -178.49(18) no
C8 C9 C10 C11 . . . . -0.1(3) no
C9 C10 C11 C12 . . . . -0.7(3) no
C10 C11 C12 C13 . . . . 0.9(3) no
C11 C12 C13 C8 . . . . -0.2(3) no
N2 C14 C15 C16 . . . . 22.2(2) no
N2 C14 C15 C20 . . . . -157.17(15) no
C14 C15 C16 C17 . . . . -179.68(19) no
C20 C15 C16 C17 . . . . -0.3(3) no
C14 C15 C20 O2 . . . . -0.6(2) no
C14 C15 C20 C19 . . . . 178.84(16) no
C16 C15 C20 O2 . . . . -179.98(16) no
C16 C15 C20 C19 . . . . -0.6(3) no
C15 C16 C17 C18 . . . . 1.0(3) no
C16 C17 C18 C19 . . . . -0.9(3) no
C17 C18 C19 C20 . . . . 0.0(3) no
C18 C19 C20 O2 . . . . -179.92(19) no
C18 C19 C20 C15 . . . . 0.7(3) no
